data_7707520
loop_
_publ_author_name
'Cheung, Wai-Man'
'Chong, Man-Chun'
'Sung, Herman H.-Y.'
'Cheng, Shun-Cheung'
'Williams, Ian D.'
'Ko, Chi-Chiu'
'Leung, Wa-Hung'

_publ_section_title
;
 Synthesis, structure and reactivity of iridium complexes containing a
 bis-cyclometalated tridentate C^N^C ligand.
;
_journal_issue 24
_journal_name_full 'Dalton transactions (Cambridge, England : 2003)'
_journal_page_first 8512
_journal_page_last 8523
_journal_paper_doi 10.1039/d1dt01269j
_journal_volume 50
_journal_year 2021
_chemical_formula_moiety 'C51 H55 Ir N2 O'
_chemical_formula_sum 'C51 H55 Ir N2 O'
_chemical_formula_weight 904.17
_space_group_crystal_system monoclinic
_space_group_IT_number 14
_space_group_name_Hall '-P 2ybc'
_space_group_name_H-M_alt 'P 1 21/c 1'
_atom_sites_solution_hydrogens geom
_atom_sites_solution_primary dual
_audit_creation_date 2020-12-11
_audit_creation_method
;
Olex2 1.2
(compiled 2018.05.29 svn.r3508 for OlexSys, GUI svn.r5506)
;
_audit_update_record
;
2021-03-25 deposited with the CCDC.	2021-05-27 downloaded from the CCDC.
;
_cell_angle_alpha 90
_cell_angle_beta 91.5588(8)
_cell_angle_gamma 90
_cell_formula_units_Z 4
_cell_length_a 11.78531(10)
_cell_length_b 12.98197(13)
_cell_length_c 28.0763(2)
_cell_measurement_reflns_used 10445
_cell_measurement_temperature 173.00(10)
_cell_measurement_theta_max 72.5940
_cell_measurement_theta_min 3.1360
_cell_volume 4293.99(6)
_computing_cell_refinement 'CrysAlisPro 1.171.40.69a (Rigaku OD, 2020)'
_computing_data_collection 'CrysAlisPro 1.171.40.69a (Rigaku OD, 2020)'
_computing_data_reduction 'CrysAlisPro 1.171.40.69a (Rigaku OD, 2020)'
_computing_molecular_graphics 'Olex2 (Dolomanov et al., 2009)'
_computing_publication_material 'Olex2 (Dolomanov et al., 2009)'
_computing_structure_refinement 'ShelXL (Sheldrick, 2015)'
_computing_structure_solution 'ShelXT (Sheldrick, 2015)'
_diffrn_ambient_environment N~2~
_diffrn_ambient_temperature 173.00(10)
_diffrn_detector 'CCD plate'
_diffrn_detector_area_resol_mean 5.1788
_diffrn_detector_type Atlas
_diffrn_measured_fraction_theta_full 0.989
_diffrn_measured_fraction_theta_max 0.958
_diffrn_measurement_details
;
List of Runs (angles in degrees, time in seconds):

  # Type    Start    End  Width  t~exp~   \w     \q     \k     \f   Frames
#--------------------------------------------------------------------------
  1  \w     31.00 133.00   1.00    8.00    --  103.43 -61.00  60.00  102
  2  \w   -114.00 -13.00   1.00    3.00    --  -41.26 -57.00 120.00  101
  3  \w    -87.00  -6.00   1.00    3.00    --  -41.26 125.00-180.00   81
  4  \w    103.00 178.00   1.00    8.00    --  103.43  77.00  60.00   75
  5  \w     21.00 106.00   1.00    8.00    --  103.43 -94.00   0.00   85
  6  \w     32.00 106.00   1.00    8.00    --  103.43 -94.00 -60.00   74
  7  \w     84.00 172.00   1.00    8.00    --  103.43  45.00-150.00   88
;
_diffrn_measurement_device 'kappa diffractometer'
_diffrn_measurement_device_type 'SuperNova, Dual, Cu at zero, Atlas'
_diffrn_measurement_method '\w scans'
_diffrn_orient_matrix_type 'CrysAlisPro convention (1999,Acta A55,543-557)'
_diffrn_orient_matrix_UB_11 -0.0007570000
_diffrn_orient_matrix_UB_12 0.1181856000
_diffrn_orient_matrix_UB_13 -0.0051112000
_diffrn_orient_matrix_UB_21 0.1304413000
_diffrn_orient_matrix_UB_22 0.0001379000
_diffrn_orient_matrix_UB_23 -0.0025132000
_diffrn_orient_matrix_UB_31 -0.0095846000
_diffrn_orient_matrix_UB_32 -0.0109339000
_diffrn_orient_matrix_UB_33 -0.0545660000
_diffrn_radiation_monochromator mirror
_diffrn_radiation_probe x-ray
_diffrn_radiation_type CuK\a
_diffrn_radiation_wavelength 1.54184
_diffrn_reflns_av_R_equivalents 0.0250
_diffrn_reflns_av_unetI/netI 0.0332
_diffrn_reflns_Laue_measured_fraction_full 0.989
_diffrn_reflns_Laue_measured_fraction_max 0.958
_diffrn_reflns_limit_h_max 13
_diffrn_reflns_limit_h_min -14
_diffrn_reflns_limit_k_max 15
_diffrn_reflns_limit_k_min -14
_diffrn_reflns_limit_l_max 23
_diffrn_reflns_limit_l_min -33
_diffrn_reflns_number 16314
_diffrn_reflns_point_group_measured_fraction_full 0.989
_diffrn_reflns_point_group_measured_fraction_max 0.958
_diffrn_reflns_theta_full 67.684
_diffrn_reflns_theta_max 72.648
_diffrn_reflns_theta_min 3.149
_diffrn_source 'micro-focus sealed X-ray tube'
_diffrn_source_current 0.80
_diffrn_source_power 0.040
_diffrn_source_target Cu
_diffrn_source_type 'SuperNova (Cu) X-ray Source'
_diffrn_source_voltage 50
_exptl_absorpt_coefficient_mu 6.304
_exptl_absorpt_correction_T_max 1.00000
_exptl_absorpt_correction_T_min 0.85957
_exptl_absorpt_correction_type multi-scan
_exptl_absorpt_process_details
;
CrysAlisPro 1.171.40.69a (Rigaku Oxford Diffraction, 2020)
Empirical absorption correction using spherical harmonics,
 implemented in SCALE3 ABSPACK scaling algorithm.
;
_exptl_crystal_colour yellow
_exptl_crystal_colour_primary yellow
_exptl_crystal_density_diffrn 1.399
_exptl_crystal_description plate
_exptl_crystal_F_000 1840
_exptl_crystal_size_max 0.08
_exptl_crystal_size_mid 0.06
_exptl_crystal_size_min 0.02
_refine_diff_density_max 0.756
_refine_diff_density_min -0.734
_refine_diff_density_rms 0.074
_refine_ls_extinction_method none
_refine_ls_goodness_of_fit_ref 1.020
_refine_ls_hydrogen_treatment constr
_refine_ls_matrix_type full
_refine_ls_number_parameters 538
_refine_ls_number_reflns 8191
_refine_ls_number_restraints 36
_refine_ls_restrained_S_all 1.024
_refine_ls_R_factor_all 0.0267
_refine_ls_R_factor_gt 0.0233
_refine_ls_shift/su_max 0.002
_refine_ls_shift/su_mean 0.000
_refine_ls_structure_factor_coef Fsqd
_refine_ls_weighting_details 'w=1/[\s^2^(Fo^2^)+(0.0251P)^2^+1.5028P] where P=(Fo^2^+2Fc^2^)/3'
_refine_ls_weighting_scheme calc
_refine_ls_wR_factor_gt 0.0546
_refine_ls_wR_factor_ref 0.0565
_reflns_Friedel_coverage 0.000
_reflns_number_gt 7466
_reflns_number_total 8191
_reflns_threshold_expression 'I > 2\s(I)'
_cod_data_source_file d1dt01269j2.cif
_cod_data_source_block wai262_173k
_cod_depositor_comments 'Adding full bibliography for 7707513--7707520.cif.'
_cod_original_cell_volume 4293.99(7)
_cod_database_code 7707520
_shelx_shelxl_version_number 2014/7
_shelx_space_group_comment
;
The symmetry employed for this shelxl refinement is uniquely defined
by the following loop, which should always be used as a source of
symmetry information in preference to the above space-group names.
They are only intended as comments.
;
_shelx_estimated_absorpt_t_max 0.884
_shelx_estimated_absorpt_t_min 0.632
_diffrn_oxdiff_digest_frames
;
0121fab847af4456d270f0a1743d0c45fa00027f6ba
;
_reflns_odcompleteness_completeness 98.86
_reflns_odcompleteness_iscentric 1
_reflns_odcompleteness_theta 66.97
_olex2_refinement_description
;
1. Fixed Uiso
 At 1.2 times of:
  All C(H) groups
 At 1.5 times of:
  All C(H,H,H) groups
2. Rigid body (RIGU) restrains
 C40, C47, C48, C49
 with sigma for 1-2 distances of 0.001 and sigma for 1-3 distances of 0.001
 C40, C47A, C48A, C49A
 with sigma for 1-2 distances of 0.001 and sigma for 1-3 distances of 0.001
3. Others
 Fixed Sof: C47(0.815) H47A(0.815) H47B(0.815) H47C(0.815) C48(0.815)
 H48A(0.815) H48B(0.815) H48C(0.815) C49(0.815) H49A(0.815) H49B(0.815)
 H49C(0.815) C47A(0.185) H47D(0.185) H47E(0.185) H47F(0.185) C48A(0.185)
 H48D(0.185) H48E(0.185) H48F(0.185) C49A(0.185) H49D(0.185) H49E(0.185)
 H49F(0.185)
4.a Aromatic/amide H refined with riding coordinates:
 C3(H3), C4(H4), C5(H5), C12(H12), C13(H13), C15(H15), C16(H16), C23(H23),
 C25(H25), C26(H26), C33(H33), C34(H34), C35(H35), C43(H43), C45(H45), C46(H46),
  C53(H53), C55(H55), C56(H56)
4.b Idealised Me refined as rotating group:
 C17(H17A,H17B,H17C), C18(H18A,H18B,H18C), C19(H19A,H19B,H19C), C27(H27A,H27B,
 H27C), C28(H28A,H28B,H28C), C29(H29A,H29B,H29C), C47(H47A,H47B,H47C), C48(H48A,
 H48B,H48C), C49(H49A,H49B,H49C), C57(H57A,H57B,H57C), C58(H58A,H58B,H58C),
 C59(H59A,H59B,H59C), C47A(H47D,H47E,H47F), C48A(H48D,H48E,H48F), C49A(H49D,
 H49E,H49F)
;
_olex2_date_sample_data_collection 2020-11-23
_olex2_submission_special_instructions 'No special instructions were received'
_oxdiff_exptl_absorpt_empirical_details
;
Empirical correction (ABSPACK) includes:
- Absorption correction using spherical harmonics
- Frame scaling
;
_oxdiff_exptl_absorpt_empirical_full_max 1.233
_oxdiff_exptl_absorpt_empirical_full_min 0.858

loop_
_space_group_symop_operation_xyz
'x, y, z'
'-x, y+1/2, -z+1/2'
'-x, -y, -z'
'x, -y-1/2, z-1/2'

loop_
_atom_site_label
_atom_site_type_symbol
_atom_site_fract_x
_atom_site_fract_y
_atom_site_fract_z
_atom_site_U_iso_or_equiv
_atom_site_adp_type
_atom_site_occupancy
_atom_site_site_symmetry_order
_atom_site_calc_flag
_atom_site_refinement_flags_posn
_atom_site_refinement_flags_adp
_atom_site_refinement_flags_occupancy
_atom_site_disorder_assembly
_atom_site_disorder_group
Ir1 Ir 0.44388(2) 0.59418(2) 0.36012(2) 0.01783(4) Uani 1 1 d . . . . .
O1 O 0.27576(18) 0.51621(18) 0.28793(7) 0.0372(5) Uani 1 1 d . . . . .
N1 N 0.53695(18) 0.64428(18) 0.42343(7) 0.0214(4) Uani 1 1 d . . . . .
N31 N 0.53594(18) 0.67042(18) 0.30855(7) 0.0212(4) Uani 1 1 d . . . . .
C1 C 0.3418(2) 0.5487(2) 0.31504(9) 0.0243(5) Uani 1 1 d . . . . .
C2 C 0.6300(2) 0.7057(2) 0.42688(9) 0.0238(5) Uani 1 1 d . . . . .
C3 C 0.6585(3) 0.7563(3) 0.46876(10) 0.0348(7) Uani 1 1 d . . . . .
H3 H 0.7198 0.8013 0.4697 0.042 Uiso 1 1 calc R . . . .
C4 C 0.5967(3) 0.7405(3) 0.50927(11) 0.0403(8) Uani 1 1 d . . . . .
H4 H 0.6159 0.7742 0.5376 0.048 Uiso 1 1 calc R . . . .
C5 C 0.5071(3) 0.6747(3) 0.50672(10) 0.0336(7) Uani 1 1 d . . . . .
H5 H 0.4660 0.6613 0.5338 0.040 Uiso 1 1 calc R . . . .
C6 C 0.4763(2) 0.6270(2) 0.46368(9) 0.0237(5) Uani 1 1 d . . . . .
C10 C 0.9766(2) 0.7583(3) 0.28394(11) 0.0376(7) Uani 1 1 d . . . . .
C11 C 0.7096(2) 0.7175(2) 0.38707(9) 0.0246(5) Uani 1 1 d . . . . .
C12 C 0.7775(2) 0.6356(2) 0.37383(9) 0.0258(5) Uani 1 1 d . . . . .
H12 H 0.7664 0.5709 0.3871 0.031 Uiso 1 1 calc R . . . .
C13 C 0.8622(2) 0.6499(2) 0.34083(10) 0.0283(6) Uani 1 1 d . . . . .
H13 H 0.9075 0.5943 0.3326 0.034 Uiso 1 1 calc R . . . .
C14 C 0.8807(2) 0.7453(3) 0.31984(10) 0.0290(6) Uani 1 1 d . . . . .
C15 C 0.8119(2) 0.8264(2) 0.33323(11) 0.0324(6) Uani 1 1 d . . . . .
H15 H 0.8220 0.8909 0.3195 0.039 Uiso 1 1 calc R . . . .
C16 C 0.7280(2) 0.8132(2) 0.36678(10) 0.0303(6) Uani 1 1 d . . . . .
H16 H 0.6840 0.8691 0.3756 0.036 Uiso 1 1 calc R . . . .
C17 C 0.9781(4) 0.8651(4) 0.2625(2) 0.0859(19) Uani 1 1 d . . . . .
H17A H 1.0396 0.8703 0.2410 0.129 Uiso 1 1 calc GR . . . .
H17B H 0.9879 0.9151 0.2874 0.129 Uiso 1 1 calc GR . . . .
H17C H 0.9076 0.8775 0.2455 0.129 Uiso 1 1 calc GR . . . .
C18 C 1.0892(3) 0.7389(4) 0.30970(14) 0.0574(11) Uani 1 1 d . . . . .
H18A H 1.0976 0.7857 0.3360 0.086 Uiso 1 1 calc GR . . . .
H18B H 1.1499 0.7495 0.2881 0.086 Uiso 1 1 calc GR . . . .
H18C H 1.0914 0.6693 0.3213 0.086 Uiso 1 1 calc GR . . . .
C19 C 0.9622(4) 0.6809(5) 0.24328(15) 0.0768(16) Uani 1 1 d . . . . .
H19A H 0.9637 0.6122 0.2560 0.115 Uiso 1 1 calc GR . . . .
H19B H 1.0229 0.6891 0.2215 0.115 Uiso 1 1 calc GR . . . .
H19C H 0.8909 0.6926 0.2268 0.115 Uiso 1 1 calc GR . . . .
C20 C 0.0811(3) 0.3692(3) 0.43141(12) 0.0400(7) Uani 1 1 d . . . . .
C21 C 0.3781(2) 0.5601(2) 0.45827(9) 0.0236(5) Uani 1 1 d . . . . .
C22 C 0.3497(2) 0.5285(2) 0.41132(9) 0.0222(5) Uani 1 1 d . . . . .
C23 C 0.2552(2) 0.4645(2) 0.40524(10) 0.0266(6) Uani 1 1 d . . . . .
H23 H 0.2366 0.4413 0.3747 0.032 Uiso 1 1 calc R . . . .
C24 C 0.1871(2) 0.4335(2) 0.44257(11) 0.0303(6) Uani 1 1 d . . . . .
C25 C 0.2177(3) 0.4676(3) 0.48850(11) 0.0354(7) Uani 1 1 d . . . . .
H25 H 0.1738 0.4487 0.5141 0.043 Uiso 1 1 calc R . . . .
C26 C 0.3121(2) 0.5287(2) 0.49624(10) 0.0310(6) Uani 1 1 d . . . . .
H26 H 0.3320 0.5493 0.5271 0.037 Uiso 1 1 calc R . . . .
C27 C 0.0222(4) 0.3345(4) 0.47662(16) 0.0715(15) Uani 1 1 d . . . . .
H27A H 0.0725 0.2910 0.4951 0.107 Uiso 1 1 calc GR . . . .
H27B H -0.0455 0.2969 0.4680 0.107 Uiso 1 1 calc GR . . . .
H27C H 0.0027 0.3938 0.4951 0.107 Uiso 1 1 calc GR . . . .
C28 C -0.0023(3) 0.4341(3) 0.40165(14) 0.0484(9) Uani 1 1 d . . . . .
H28A H -0.0216 0.4950 0.4191 0.073 Uiso 1 1 calc GR . . . .
H28B H -0.0698 0.3948 0.3948 0.073 Uiso 1 1 calc GR . . . .
H28C H 0.0320 0.4534 0.3723 0.073 Uiso 1 1 calc GR . . . .
C29 C 0.1135(3) 0.2740(3) 0.4031(2) 0.0685(13) Uani 1 1 d . . . . .
H29A H 0.1454 0.2947 0.3735 0.103 Uiso 1 1 calc GR . . . .
H29B H 0.0471 0.2328 0.3968 0.103 Uiso 1 1 calc GR . . . .
H29C H 0.1684 0.2344 0.4212 0.103 Uiso 1 1 calc GR . . . .
C32 C 0.5057(2) 0.7683(2) 0.29791(9) 0.0234(5) Uani 1 1 d . . . . .
C33 C 0.5524(2) 0.8148(2) 0.25831(10) 0.0289(6) Uani 1 1 d . . . . .
H33 H 0.5338 0.8823 0.2502 0.035 Uiso 1 1 calc R . . . .
C34 C 0.6269(2) 0.7589(2) 0.23119(9) 0.0305(6) Uani 1 1 d . . . . .
H34 H 0.6579 0.7891 0.2045 0.037 Uiso 1 1 calc R . . . .
C35 C 0.6561(2) 0.6587(2) 0.24315(9) 0.0282(6) Uani 1 1 d . . . . .
H35 H 0.7064 0.6218 0.2247 0.034 Uiso 1 1 calc R . . . .
C36 C 0.6091(2) 0.6139(2) 0.28314(9) 0.0224(5) Uani 1 1 d . . . . .
C40 C 0.1887(4) 0.9301(3) 0.43476(14) 0.0518(8) Uani 1 1 d . U . . .
C41 C 0.4236(2) 0.8117(2) 0.33120(9) 0.0233(5) Uani 1 1 d . . . . .
C42 C 0.3760(2) 0.7435(2) 0.36444(9) 0.0217(5) Uani 1 1 d . . . . .
C43 C 0.3007(2) 0.7833(2) 0.39682(9) 0.0257(5) Uani 1 1 d . . . . .
H43 H 0.2684 0.7388 0.4186 0.031 Uiso 1 1 calc R . . . .
C44 C 0.2713(3) 0.8872(2) 0.39803(11) 0.0315(6) Uani 1 1 d . . . . .
C45 C 0.3205(3) 0.9528(2) 0.36481(11) 0.0345(6) Uani 1 1 d . . . . .
H45 H 0.3022 1.0225 0.3649 0.041 Uiso 1 1 calc R . . . .
C46 C 0.3953(3) 0.9166(2) 0.33207(10) 0.0304(6) Uani 1 1 d . . . . .
H46 H 0.4272 0.9616 0.3104 0.037 Uiso 1 1 calc R . . . .
C47 C 0.0879(5) 0.9844(4) 0.40695(19) 0.0601(11) Uani 0.815 1 d . U P A 1
H47A H 0.0414 1.0203 0.4291 0.090 Uiso 0.815 1 calc GR . P A 1
H47B H 0.0430 0.9336 0.3902 0.090 Uiso 0.815 1 calc GR . P A 1
H47C H 0.1176 1.0326 0.3846 0.090 Uiso 0.815 1 calc GR . P A 1
C48 C 0.2491(5) 1.0108(4) 0.46465(19) 0.0634(12) Uani 0.815 1 d . U P A 1
H48A H 0.2753 1.0649 0.4444 0.095 Uiso 0.815 1 calc GR . P A 1
H48B H 0.3128 0.9801 0.4813 0.095 Uiso 0.815 1 calc GR . P A 1
H48C H 0.1977 1.0388 0.4872 0.095 Uiso 0.815 1 calc GR . P A 1
C49 C 0.1411(5) 0.8494(4) 0.4658(2) 0.0624(12) Uani 0.815 1 d . U P A 1
H49A H 0.2015 0.8170 0.4839 0.094 Uiso 0.815 1 calc GR . P A 1
H49B H 0.1024 0.7987 0.4465 0.094 Uiso 0.815 1 calc GR . P A 1
H49C H 0.0886 0.8801 0.4871 0.094 Uiso 0.815 1 calc GR . P A 1
C50 C 0.6618(2) 0.1950(2) 0.35513(10) 0.0290(6) Uani 1 1 d . . . . .
C51 C 0.6263(2) 0.5090(2) 0.30203(8) 0.0222(5) Uani 1 1 d . . . . .
C52 C 0.5574(2) 0.4769(2) 0.34010(8) 0.0209(5) Uani 1 1 d . . . . .
C53 C 0.5706(2) 0.3758(2) 0.35639(8) 0.0212(5) Uani 1 1 d . . . . .
H53 H 0.5246 0.3530 0.3806 0.025 Uiso 1 1 calc R . . . .
C54 C 0.6497(2) 0.3073(2) 0.33803(9) 0.0247(5) Uani 1 1 d . . . . .
C55 C 0.7195(2) 0.3435(2) 0.30231(10) 0.0277(6) Uani 1 1 d . . . . .
H55 H 0.7751 0.3004 0.2905 0.033 Uiso 1 1 calc R . . . .
C56 C 0.7077(2) 0.4423(2) 0.28415(9) 0.0266(6) Uani 1 1 d . . . . .
H56 H 0.7543 0.4643 0.2599 0.032 Uiso 1 1 calc R . . . .
C57 C 0.6617(3) 0.1230(3) 0.31144(12) 0.0429(8) Uani 1 1 d . . . . .
H57A H 0.5958 0.1365 0.2916 0.064 Uiso 1 1 calc GR . . . .
H57B H 0.6605 0.0526 0.3219 0.064 Uiso 1 1 calc GR . . . .
H57C H 0.7288 0.1350 0.2936 0.064 Uiso 1 1 calc GR . . . .
C58 C 0.7740(4) 0.1829(3) 0.38264(15) 0.0586(11) Uani 1 1 d . . . . .
H58A H 0.8351 0.2037 0.3629 0.088 Uiso 1 1 calc GR . . . .
H58B H 0.7841 0.1121 0.3917 0.088 Uiso 1 1 calc GR . . . .
H58C H 0.7736 0.2252 0.4107 0.088 Uiso 1 1 calc GR . . . .
C59 C 0.5645(4) 0.1606(3) 0.38580(14) 0.0497(9) Uani 1 1 d . . . . .
H59A H 0.5665 0.1987 0.4151 0.075 Uiso 1 1 calc GR . . . .
H59B H 0.5718 0.0884 0.3926 0.075 Uiso 1 1 calc GR . . . .
H59C H 0.4936 0.1731 0.3691 0.075 Uiso 1 1 calc GR . . . .
C47A C 0.164(2) 1.0345(16) 0.4372(8) 0.055(3) Uani 0.185 1 d . U P A 2
H47D H 0.1275 1.0562 0.4078 0.083 Uiso 0.185 1 calc GR . P A 2
H47E H 0.2324 1.0729 0.4425 0.083 Uiso 0.185 1 calc GR . P A 2
H47F H 0.1134 1.0466 0.4630 0.083 Uiso 0.185 1 calc GR . P A 2
C48A C 0.241(2) 0.8912(18) 0.4893(8) 0.062(3) Uani 0.185 1 d . U P A 2
H48D H 0.3149 0.9201 0.4949 0.092 Uiso 0.185 1 calc GR . P A 2
H48E H 0.2455 0.8174 0.4901 0.092 Uiso 0.185 1 calc GR . P A 2
H48F H 0.1910 0.9145 0.5136 0.092 Uiso 0.185 1 calc GR . P A 2
C49A C 0.079(2) 0.8580(18) 0.4381(9) 0.056(3) Uani 0.185 1 d . U P A 2
H49D H 0.0319 0.8829 0.4629 0.085 Uiso 0.185 1 calc GR . P A 2
H49E H 0.1027 0.7888 0.4452 0.085 Uiso 0.185 1 calc GR . P A 2
H49F H 0.0377 0.8592 0.4083 0.085 Uiso 0.185 1 calc GR . P A 2

loop_
_atom_site_aniso_label
_atom_site_aniso_U_11
_atom_site_aniso_U_22
_atom_site_aniso_U_33
_atom_site_aniso_U_23
_atom_site_aniso_U_13
_atom_site_aniso_U_12
Ir1 0.01831(6) 0.01899(6) 0.01637(6) 0.00120(4) 0.00367(4) -0.00146(4)
O1 0.0369(11) 0.0453(13) 0.0291(10) -0.0015(9) -0.0058(9) -0.0123(11)
N1 0.0218(10) 0.0228(11) 0.0200(10) -0.0001(8) 0.0043(8) 0.0025(9)
N31 0.0201(10) 0.0245(11) 0.0190(10) 0.0034(8) 0.0009(8) -0.0045(9)
C1 0.0302(13) 0.0219(13) 0.0214(12) 0.0052(10) 0.0094(10) -0.0001(11)
C2 0.0186(11) 0.0278(14) 0.0250(12) -0.0015(10) 0.0002(9) 0.0004(11)
C3 0.0300(14) 0.0444(19) 0.0301(14) -0.0090(13) 0.0019(11) -0.0101(14)
C4 0.0415(17) 0.052(2) 0.0270(14) -0.0126(13) 0.0018(12) -0.0100(16)
C5 0.0342(15) 0.0451(18) 0.0220(13) -0.0055(12) 0.0081(11) -0.0024(14)
C6 0.0247(12) 0.0282(14) 0.0184(12) 0.0013(10) 0.0037(9) 0.0035(11)
C10 0.0241(13) 0.052(2) 0.0369(16) 0.0065(14) 0.0083(11) -0.0041(14)
C11 0.0204(11) 0.0293(14) 0.0242(12) 0.0002(11) -0.0001(9) -0.0017(11)
C12 0.0229(12) 0.0291(15) 0.0253(13) 0.0017(11) -0.0012(10) -0.0004(11)
C13 0.0225(12) 0.0329(16) 0.0298(13) -0.0017(11) 0.0032(10) 0.0032(12)
C14 0.0172(11) 0.0410(17) 0.0288(13) 0.0029(12) 0.0011(10) -0.0016(12)
C15 0.0254(13) 0.0300(16) 0.0421(16) 0.0089(12) 0.0057(12) -0.0053(12)
C16 0.0246(13) 0.0303(16) 0.0361(15) 0.0018(12) 0.0042(11) 0.0023(12)
C17 0.060(3) 0.096(4) 0.105(4) 0.057(3) 0.051(3) 0.023(3)
C18 0.0242(15) 0.094(3) 0.054(2) 0.010(2) 0.0093(14) 0.0011(19)
C19 0.058(2) 0.125(5) 0.050(2) -0.023(3) 0.0277(19) -0.036(3)
C20 0.0288(15) 0.0392(18) 0.0523(19) 0.0171(15) 0.0038(13) -0.0061(14)
C21 0.0235(12) 0.0241(14) 0.0233(12) 0.0030(10) 0.0033(10) 0.0030(11)
C22 0.0241(12) 0.0200(13) 0.0230(12) 0.0037(10) 0.0058(9) 0.0061(11)
C23 0.0258(13) 0.0267(15) 0.0276(13) 0.0029(11) 0.0032(10) -0.0041(12)
C24 0.0246(13) 0.0297(16) 0.0369(15) 0.0114(12) 0.0057(11) 0.0007(12)
C25 0.0298(14) 0.0440(19) 0.0331(15) 0.0125(13) 0.0126(12) -0.0014(14)
C26 0.0323(14) 0.0395(17) 0.0216(13) 0.0034(11) 0.0099(11) 0.0007(13)
C27 0.046(2) 0.096(4) 0.072(3) 0.042(3) -0.0019(19) -0.036(2)
C28 0.0311(16) 0.049(2) 0.065(2) 0.0129(18) -0.0023(15) -0.0058(16)
C29 0.040(2) 0.036(2) 0.129(4) -0.002(2) -0.004(2) -0.0113(18)
C32 0.0215(12) 0.0260(14) 0.0225(12) 0.0054(10) -0.0024(9) -0.0041(11)
C33 0.0273(13) 0.0300(16) 0.0293(13) 0.0112(11) 0.0018(10) -0.0032(12)
C34 0.0247(13) 0.0432(18) 0.0238(13) 0.0124(12) 0.0051(10) -0.0062(13)
C35 0.0247(13) 0.0376(17) 0.0226(13) 0.0013(11) 0.0043(10) -0.0031(12)
C36 0.0195(11) 0.0297(15) 0.0181(11) 0.0005(10) 0.0017(9) -0.0028(11)
C40 0.0635(19) 0.0351(16) 0.0582(17) -0.0090(12) 0.0298(14) 0.0067(14)
C41 0.0224(12) 0.0258(14) 0.0218(12) 0.0027(10) 0.0003(9) -0.0006(11)
C42 0.0210(11) 0.0205(13) 0.0235(12) 0.0019(9) -0.0028(9) 0.0008(10)
C43 0.0265(12) 0.0256(14) 0.0251(12) 0.0016(10) 0.0034(10) -0.0020(11)
C44 0.0366(15) 0.0239(15) 0.0343(15) -0.0012(11) 0.0041(12) 0.0026(13)
C45 0.0433(17) 0.0209(15) 0.0394(16) 0.0004(12) 0.0051(13) 0.0011(13)
C46 0.0345(15) 0.0253(15) 0.0316(14) 0.0068(11) 0.0005(11) -0.0035(12)
C47 0.065(2) 0.044(2) 0.072(2) -0.0068(18) 0.0279(18) 0.0081(19)
C48 0.085(3) 0.044(2) 0.062(2) -0.0124(18) 0.024(2) 0.001(2)
C49 0.083(3) 0.0397(19) 0.067(2) -0.0073(16) 0.043(2) 0.0074(19)
C50 0.0327(14) 0.0260(15) 0.0285(13) -0.0005(11) 0.0054(11) 0.0042(12)
C51 0.0217(11) 0.0259(14) 0.0193(11) -0.0014(10) 0.0034(9) -0.0040(11)
C52 0.0201(11) 0.0247(13) 0.0180(11) -0.0030(9) 0.0017(9) -0.0034(10)
C53 0.0240(12) 0.0231(13) 0.0167(11) -0.0024(9) 0.0033(9) -0.0013(11)
C54 0.0273(13) 0.0266(15) 0.0203(12) -0.0024(10) 0.0025(10) -0.0009(11)
C55 0.0248(13) 0.0286(15) 0.0302(13) -0.0033(11) 0.0094(10) 0.0034(12)
C56 0.0248(12) 0.0341(16) 0.0212(12) -0.0002(11) 0.0078(10) -0.0034(12)
C57 0.055(2) 0.0296(17) 0.0446(18) -0.0056(13) 0.0079(15) 0.0043(16)
C58 0.056(2) 0.049(2) 0.070(3) 0.0133(19) -0.023(2) 0.0013(19)
C59 0.064(2) 0.0277(17) 0.059(2) 0.0056(15) 0.0315(18) 0.0032(17)
C47A 0.069(6) 0.037(2) 0.060(6) -0.009(2) 0.029(5) 0.008(2)
C48A 0.076(6) 0.045(5) 0.064(4) -0.005(4) 0.024(4) 0.006(4)
C49A 0.068(4) 0.040(4) 0.063(7) -0.008(4) 0.030(3) 0.005(4)

loop_
_atom_type_symbol
_atom_type_description
_atom_type_scat_dispersion_real
_atom_type_scat_dispersion_imag
_atom_type_scat_source
C C 0.0181 0.0091 'International Tables Vol C Tables 4.2.6.8 and 6.1.1.4'
H H 0.0000 0.0000 'International Tables Vol C Tables 4.2.6.8 and 6.1.1.4'
Ir Ir -4.7710 6.5667 'International Tables Vol C Tables 4.2.6.8 and 6.1.1.4'
N N 0.0311 0.0180 'International Tables Vol C Tables 4.2.6.8 and 6.1.1.4'
O O 0.0492 0.0322 'International Tables Vol C Tables 4.2.6.8 and 6.1.1.4'

loop_
_geom_angle_atom_site_label_1
_geom_angle_atom_site_label_2
_geom_angle_atom_site_label_3
_geom_angle
_geom_angle_site_symmetry_1
_geom_angle_site_symmetry_3
_geom_angle_publ_flag
N31 Ir1 N1 99.57(8) . . ?
N31 Ir1 C42 78.94(10) . . ?
N31 Ir1 C52 79.14(9) . . ?
C1 Ir1 N1 168.35(10) . . ?
C1 Ir1 N31 91.02(10) . . ?
C1 Ir1 C22 89.56(11) . . ?
C1 Ir1 C42 95.41(11) . . ?
C1 Ir1 C52 89.57(11) . . ?
C22 Ir1 N1 79.57(10) . . ?
C22 Ir1 N31 176.42(10) . . ?
C22 Ir1 C42 97.49(10) . . ?
C22 Ir1 C52 104.40(10) . . ?
C42 Ir1 N1 81.98(9) . . ?
C42 Ir1 C52 157.59(10) . . ?
C52 Ir1 N1 97.15(9) . . ?
C2 N1 Ir1 128.75(17) . . ?
C2 N1 C6 118.4(2) . . ?
C6 N1 Ir1 111.31(17) . . ?
C32 N31 Ir1 117.47(17) . . ?
C36 N31 Ir1 117.43(18) . . ?
C36 N31 C32 124.3(2) . . ?
O1 C1 Ir1 176.8(2) . . ?
N1 C2 C3 121.2(2) . . ?
N1 C2 C11 122.1(2) . . ?
C3 C2 C11 116.6(2) . . ?
C2 C3 H3 119.7 . . ?
C2 C3 C4 120.6(3) . . ?
C4 C3 H3 119.7 . . ?
C3 C4 H4 120.8 . . ?
C5 C4 C3 118.4(3) . . ?
C5 C4 H4 120.8 . . ?
C4 C5 H5 119.7 . . ?
C4 C5 C6 120.5(3) . . ?
C6 C5 H5 119.7 . . ?
N1 C6 C5 120.7(3) . . ?
N1 C6 C21 116.3(2) . . ?
C5 C6 C21 122.9(2) . . ?
C17 C10 C14 112.1(3) . . ?
C17 C10 C18 108.9(4) . . ?
C17 C10 C19 108.0(4) . . ?
C18 C10 C14 108.5(3) . . ?
C18 C10 C19 109.0(4) . . ?
C19 C10 C14 110.3(3) . . ?
C12 C11 C2 120.2(3) . . ?
C12 C11 C16 118.6(2) . . ?
C16 C11 C2 120.7(3) . . ?
C11 C12 H12 119.8 . . ?
C11 C12 C13 120.4(3) . . ?
C13 C12 H12 119.8 . . ?
C12 C13 H13 119.2 . . ?
C14 C13 C12 121.5(3) . . ?
C14 C13 H13 119.2 . . ?
C13 C14 C10 120.0(3) . . ?
C15 C14 C10 122.5(3) . . ?
C15 C14 C13 117.5(3) . . ?
C14 C15 H15 119.3 . . ?
C14 C15 C16 121.4(3) . . ?
C16 C15 H15 119.3 . . ?
C11 C16 C15 120.6(3) . . ?
C11 C16 H16 119.7 . . ?
C15 C16 H16 119.7 . . ?
C10 C17 H17A 109.5 . . ?
C10 C17 H17B 109.5 . . ?
C10 C17 H17C 109.5 . . ?
H17A C17 H17B 109.5 . . ?
H17A C17 H17C 109.5 . . ?
H17B C17 H17C 109.5 . . ?
C10 C18 H18A 109.5 . . ?
C10 C18 H18B 109.5 . . ?
C10 C18 H18C 109.5 . . ?
H18A C18 H18B 109.5 . . ?
H18A C18 H18C 109.5 . . ?
H18B C18 H18C 109.5 . . ?
C10 C19 H19A 109.5 . . ?
C10 C19 H19B 109.5 . . ?
C10 C19 H19C 109.5 . . ?
H19A C19 H19B 109.5 . . ?
H19A C19 H19C 109.5 . . ?
H19B C19 H19C 109.5 . . ?
C24 C20 C27 112.2(3) . . ?
C28 C20 C24 108.7(3) . . ?
C28 C20 C27 108.4(3) . . ?
C29 C20 C24 109.6(3) . . ?
C29 C20 C27 108.6(4) . . ?
C29 C20 C28 109.2(3) . . ?
C22 C21 C6 116.1(2) . . ?
C26 C21 C6 123.6(2) . . ?
C26 C21 C22 120.3(3) . . ?
C21 C22 Ir1 114.8(2) . . ?
C23 C22 Ir1 127.85(19) . . ?
C23 C22 C21 117.1(2) . . ?
C22 C23 H23 118.2 . . ?
C22 C23 C24 123.5(3) . . ?
C24 C23 H23 118.2 . . ?
C23 C24 C20 119.1(3) . . ?
C23 C24 C25 117.5(3) . . ?
C25 C24 C20 123.3(3) . . ?
C24 C25 H25 119.6 . . ?
C26 C25 C24 120.9(3) . . ?
C26 C25 H25 119.6 . . ?
C21 C26 H26 119.6 . . ?
C25 C26 C21 120.7(3) . . ?
C25 C26 H26 119.6 . . ?
C20 C27 H27A 109.5 . . ?
C20 C27 H27B 109.5 . . ?
C20 C27 H27C 109.5 . . ?
H27A C27 H27B 109.5 . . ?
H27A C27 H27C 109.5 . . ?
H27B C27 H27C 109.5 . . ?
C20 C28 H28A 109.5 . . ?
C20 C28 H28B 109.5 . . ?
C20 C28 H28C 109.5 . . ?
H28A C28 H28B 109.5 . . ?
H28A C28 H28C 109.5 . . ?
H28B C28 H28C 109.5 . . ?
C20 C29 H29A 109.5 . . ?
C20 C29 H29B 109.5 . . ?
C20 C29 H29C 109.5 . . ?
H29A C29 H29B 109.5 . . ?
H29A C29 H29C 109.5 . . ?
H29B C29 H29C 109.5 . . ?
N31 C32 C33 118.5(3) . . ?
N31 C32 C41 113.1(2) . . ?
C33 C32 C41 128.4(3) . . ?
C32 C33 H33 120.6 . . ?
C34 C33 C32 118.9(3) . . ?
C34 C33 H33 120.6 . . ?
C33 C34 H34 119.4 . . ?
C33 C34 C35 121.1(3) . . ?
C35 C34 H34 119.4 . . ?
C34 C35 H35 120.5 . . ?
C34 C35 C36 119.1(3) . . ?
C36 C35 H35 120.5 . . ?
N31 C36 C35 118.2(3) . . ?
N31 C36 C51 113.3(2) . . ?
C35 C36 C51 128.5(3) . . ?
C44 C40 C47 108.2(3) . . ?
C44 C40 C48A 106.0(8) . . ?
C44 C40 C49A 110.7(8) . . ?
C48 C40 C44 109.0(4) . . ?
C48 C40 C47 107.7(4) . . ?
C49 C40 C44 113.2(3) . . ?
C49 C40 C47 108.5(4) . . ?
C49 C40 C48 110.1(4) . . ?
C47A C40 C44 121.6(9) . . ?
C47A C40 C48A 108.3(13) . . ?
C47A C40 C49A 113.3(14) . . ?
C49A C40 C48A 92.6(13) . . ?
C42 C41 C32 117.2(2) . . ?
C46 C41 C32 122.8(2) . . ?
C46 C41 C42 119.9(3) . . ?
C41 C42 Ir1 112.43(19) . . ?
C43 C42 Ir1 129.3(2) . . ?
C43 C42 C41 118.1(2) . . ?
C42 C43 H43 118.6 . . ?
C42 C43 C44 122.7(3) . . ?
C44 C43 H43 118.6 . . ?
C43 C44 C40 121.8(3) . . ?
C43 C44 C45 117.7(3) . . ?
C45 C44 C40 120.4(3) . . ?
C44 C45 H45 119.3 . . ?
C46 C45 C44 121.5(3) . . ?
C46 C45 H45 119.3 . . ?
C41 C46 H46 119.9 . . ?
C45 C46 C41 120.1(3) . . ?
C45 C46 H46 119.9 . . ?
C40 C47 H47A 109.5 . . ?
C40 C47 H47B 109.5 . . ?
C40 C47 H47C 109.5 . . ?
H47A C47 H47B 109.5 . . ?
H47A C47 H47C 109.5 . . ?
H47B C47 H47C 109.5 . . ?
C40 C48 H48A 109.5 . . ?
C40 C48 H48B 109.5 . . ?
C40 C48 H48C 109.5 . . ?
H48A C48 H48B 109.5 . . ?
H48A C48 H48C 109.5 . . ?
H48B C48 H48C 109.5 . . ?
C40 C49 H49A 109.5 . . ?
C40 C49 H49B 109.5 . . ?
C40 C49 H49C 109.5 . . ?
H49A C49 H49B 109.5 . . ?
H49A C49 H49C 109.5 . . ?
H49B C49 H49C 109.5 . . ?
C54 C50 C57 109.1(2) . . ?
C58 C50 C54 109.2(3) . . ?
C58 C50 C57 108.9(3) . . ?
C59 C50 C54 112.9(2) . . ?
C59 C50 C57 106.8(3) . . ?
C59 C50 C58 109.9(3) . . ?
C52 C51 C36 117.7(2) . . ?
C56 C51 C36 122.2(2) . . ?
C56 C51 C52 120.1(3) . . ?
C51 C52 Ir1 111.59(19) . . ?
C53 C52 Ir1 130.93(19) . . ?
C53 C52 C51 117.4(2) . . ?
C52 C53 H53 118.4 . . ?
C54 C53 C52 123.1(2) . . ?
C54 C53 H53 118.4 . . ?
C53 C54 C50 123.0(2) . . ?
C55 C54 C50 119.4(2) . . ?
C55 C54 C53 117.6(3) . . ?
C54 C55 H55 119.3 . . ?
C56 C55 C54 121.4(3) . . ?
C56 C55 H55 119.3 . . ?
C51 C56 H56 119.8 . . ?
C55 C56 C51 120.3(2) . . ?
C55 C56 H56 119.8 . . ?
C50 C57 H57A 109.5 . . ?
C50 C57 H57B 109.5 . . ?
C50 C57 H57C 109.5 . . ?
H57A C57 H57B 109.5 . . ?
H57A C57 H57C 109.5 . . ?
H57B C57 H57C 109.5 . . ?
C50 C58 H58A 109.5 . . ?
C50 C58 H58B 109.5 . . ?
C50 C58 H58C 109.5 . . ?
H58A C58 H58B 109.5 . . ?
H58A C58 H58C 109.5 . . ?
H58B C58 H58C 109.5 . . ?
C50 C59 H59A 109.5 . . ?
C50 C59 H59B 109.5 . . ?
C50 C59 H59C 109.5 . . ?
H59A C59 H59B 109.5 . . ?
H59A C59 H59C 109.5 . . ?
H59B C59 H59C 109.5 . . ?
C40 C47A H47D 109.5 . . ?
C40 C47A H47E 109.5 . . ?
C40 C47A H47F 109.5 . . ?
H47D C47A H47E 109.5 . . ?
H47D C47A H47F 109.5 . . ?
H47E C47A H47F 109.5 . . ?
C40 C48A H48D 109.5 . . ?
C40 C48A H48E 109.5 . . ?
C40 C48A H48F 109.5 . . ?
H48D C48A H48E 109.5 . . ?
H48D C48A H48F 109.5 . . ?
H48E C48A H48F 109.5 . . ?
C40 C49A H49D 109.5 . . ?
C40 C49A H49E 109.5 . . ?
C40 C49A H49F 109.5 . . ?
H49D C49A H49E 109.5 . . ?
H49D C49A H49F 109.5 . . ?
H49E C49A H49F 109.5 . . ?

loop_
_geom_bond_atom_site_label_1
_geom_bond_atom_site_label_2
_geom_bond_distance
_geom_bond_site_symmetry_2
_geom_bond_publ_flag
Ir1 N1 2.163(2) . ?
Ir1 N31 2.083(2) . ?
Ir1 C1 1.821(3) . ?
Ir1 C22 2.028(3) . ?
Ir1 C42 2.101(3) . ?
Ir1 C52 2.113(3) . ?
O1 C1 1.153(3) . ?
N1 C2 1.357(4) . ?
N1 C6 1.372(3) . ?
N31 C32 1.351(4) . ?
N31 C36 1.351(3) . ?
C2 C3 1.380(4) . ?
C2 C11 1.487(4) . ?
C3 H3 0.9300 . ?
C3 C4 1.382(4) . ?
C4 H4 0.9300 . ?
C4 C5 1.358(5) . ?
C5 H5 0.9300 . ?
C5 C6 1.397(4) . ?
C6 C21 1.451(4) . ?
C10 C14 1.544(4) . ?
C10 C17 1.511(6) . ?
C10 C18 1.515(5) . ?
C10 C19 1.527(6) . ?
C11 C12 1.387(4) . ?
C11 C16 1.387(4) . ?
C12 H12 0.9300 . ?
C12 C13 1.393(4) . ?
C13 H13 0.9300 . ?
C13 C14 1.391(4) . ?
C14 C15 1.387(4) . ?
C15 H15 0.9300 . ?
C15 C16 1.395(4) . ?
C16 H16 0.9300 . ?
C17 H17A 0.9600 . ?
C17 H17B 0.9600 . ?
C17 H17C 0.9600 . ?
C18 H18A 0.9600 . ?
C18 H18B 0.9600 . ?
C18 H18C 0.9600 . ?
C19 H19A 0.9600 . ?
C19 H19B 0.9600 . ?
C19 H19C 0.9600 . ?
C20 C24 1.528(4) . ?
C20 C27 1.531(5) . ?
C20 C28 1.526(5) . ?
C20 C29 1.523(6) . ?
C21 C22 1.412(4) . ?
C21 C26 1.397(4) . ?
C22 C23 1.396(4) . ?
C23 H23 0.9300 . ?
C23 C24 1.397(4) . ?
C24 C25 1.401(5) . ?
C25 H25 0.9300 . ?
C25 C26 1.379(4) . ?
C26 H26 0.9300 . ?
C27 H27A 0.9600 . ?
C27 H27B 0.9600 . ?
C27 H27C 0.9600 . ?
C28 H28A 0.9600 . ?
C28 H28B 0.9600 . ?
C28 H28C 0.9600 . ?
C29 H29A 0.9600 . ?
C29 H29B 0.9600 . ?
C29 H29C 0.9600 . ?
C32 C33 1.392(4) . ?
C32 C41 1.475(4) . ?
C33 H33 0.9300 . ?
C33 C34 1.384(4) . ?
C34 H34 0.9300 . ?
C34 C35 1.385(4) . ?
C35 H35 0.9300 . ?
C35 C36 1.393(4) . ?
C36 C51 1.473(4) . ?
C40 C44 1.542(4) . ?
C40 C47 1.571(7) . ?
C40 C48 1.509(7) . ?
C40 C49 1.483(6) . ?
C40 C47A 1.39(2) . ?
C40 C48A 1.71(3) . ?
C40 C49A 1.60(2) . ?
C41 C42 1.414(4) . ?
C41 C46 1.402(4) . ?
C42 C43 1.388(4) . ?
C43 H43 0.9300 . ?
C43 C44 1.393(4) . ?
C44 C45 1.400(4) . ?
C45 H45 0.9300 . ?
C45 C46 1.374(4) . ?
C46 H46 0.9300 . ?
C47 H47A 0.9600 . ?
C47 H47B 0.9600 . ?
C47 H47C 0.9600 . ?
C48 H48A 0.9600 . ?
C48 H48B 0.9600 . ?
C48 H48C 0.9600 . ?
C49 H49A 0.9600 . ?
C49 H49B 0.9600 . ?
C49 H49C 0.9600 . ?
C50 C54 1.540(4) . ?
C50 C57 1.542(4) . ?
C50 C58 1.521(5) . ?
C50 C59 1.520(4) . ?
C51 C52 1.422(3) . ?
C51 C56 1.395(4) . ?
C52 C53 1.398(4) . ?
C53 H53 0.9300 . ?
C53 C54 1.397(4) . ?
C54 C55 1.396(4) . ?
C55 H55 0.9300 . ?
C55 C56 1.386(4) . ?
C56 H56 0.9300 . ?
C57 H57A 0.9600 . ?
C57 H57B 0.9600 . ?
C57 H57C 0.9600 . ?
C58 H58A 0.9600 . ?
C58 H58B 0.9600 . ?
C58 H58C 0.9600 . ?
C59 H59A 0.9600 . ?
C59 H59B 0.9600 . ?
C59 H59C 0.9600 . ?
C47A H47D 0.9600 . ?
C47A H47E 0.9600 . ?
C47A H47F 0.9600 . ?
C48A H48D 0.9600 . ?
C48A H48E 0.9600 . ?
C48A H48F 0.9600 . ?
C49A H49D 0.9600 . ?
C49A H49E 0.9600 . ?
C49A H49F 0.9600 . ?
